data_4310315
loop_
_publ_author_name
'Long Yi'
'Bin Ding'
'Bin Zhao'
'Peng Cheng'
'Dai-Zheng Liao'
'Shi-Ping Yan'
'Zong-Hui Jiang'

_publ_section_title
;
 Novel Triazole-Bridged Cadmium Coordination Polymers Varying from Zero-
 to Three-Dimensionality
;
_journal_name_full 'Inorganic Chemistry'
_journal_page_first 33
_journal_page_last 43
_journal_paper_doi 10.1021/ic0348244
_journal_volume 43
_journal_year 2004
_chemical_formula_sum 'C12 H26 Br4 Cd2 N8 O'
_chemical_formula_weight 842.83
_chemical_name_systematic
; 
 ? 
;
_space_group_IT_number 14
_symmetry_cell_setting monoclinic
_symmetry_space_group_name_Hall '-P 2ybc'
_symmetry_space_group_name_H-M 'P 1 21/c 1'
_atom_sites_solution_hydrogens geom
_atom_sites_solution_primary direct
_atom_sites_solution_secondary difmap
_audit_creation_method SHELXL-97
_cell_angle_alpha 90.00
_cell_angle_beta 92.388(12)
_cell_angle_gamma 90.00
_cell_formula_units_Z 4
_cell_length_a 13.039(9)
_cell_length_b 17.821(12)
_cell_length_c 11.064(8)
_cell_measurement_temperature 298(2)
_cell_volume 2569(3)
_computing_structure_refinement 'SHELXL-97 (Sheldrick, 1997)'
_computing_structure_solution 'SHELXS-97 (Sheldrick, 1990)'
_diffrn_ambient_temperature 298(2)
_diffrn_measured_fraction_theta_full 0.925
_diffrn_measured_fraction_theta_max 0.925
_diffrn_radiation_monochromator graphite
_diffrn_radiation_source 'fine-focus sealed tube'
_diffrn_radiation_type MoK\a
_diffrn_radiation_wavelength 0.71073
_diffrn_reflns_av_R_equivalents 0.0664
_diffrn_reflns_av_sigmaI/netI 0.1138
_diffrn_reflns_limit_h_max 15
_diffrn_reflns_limit_h_min -14
_diffrn_reflns_limit_k_max 21
_diffrn_reflns_limit_k_min -21
_diffrn_reflns_limit_l_max 7
_diffrn_reflns_limit_l_min -13
_diffrn_reflns_number 11666
_diffrn_reflns_theta_full 25.02
_diffrn_reflns_theta_max 25.02
_diffrn_reflns_theta_min 1.56
_exptl_absorpt_coefficient_mu 7.895
_exptl_absorpt_correction_T_max 0.3154
_exptl_absorpt_correction_T_min 0.1867
_exptl_crystal_density_diffrn 2.174
_exptl_crystal_density_method 'not measured'
_exptl_crystal_F_000 1592
_exptl_crystal_size_max 0.32
_exptl_crystal_size_mid 0.27
_exptl_crystal_size_min 0.19
_refine_diff_density_max 1.147
_refine_diff_density_min -0.487
_refine_diff_density_rms 0.110
_refine_ls_extinction_method none
_refine_ls_goodness_of_fit_ref 0.919
_refine_ls_hydrogen_treatment mixed
_refine_ls_matrix_type full
_refine_ls_number_parameters 244
_refine_ls_number_reflns 4190
_refine_ls_number_restraints 6
_refine_ls_restrained_S_all 0.919
_refine_ls_R_factor_all 0.0970
_refine_ls_R_factor_gt 0.0409
_refine_ls_shift/su_max 0.001
_refine_ls_shift/su_mean 0.000
_refine_ls_structure_factor_coef Fsqd
_refine_ls_weighting_details
; calc 
 [0.00000+1.00000exp(1.00(sin\q/\l)^2^)]/ 
   [\s^2^(Fo^2^)+0.0000+0.0000*P+(0.0001P)^2^+0.0000sin\q/\l] 
 where P = 0.33333Fo^2^ + 0.66667Fc^2^ 
;
_refine_ls_weighting_scheme calc
_refine_ls_wR_factor_gt 0.0503
_refine_ls_wR_factor_ref 0.0582
_reflns_number_gt 2323
_reflns_number_total 4190
_reflns_threshold_expression >2sigma(I)
_cod_data_source_file ic0348244si20030714_093301.cif
_cod_data_source_block 030417
_cod_depositor_comments
;
The following automatic conversions were performed:
'_symmetry_cell_setting' value 'Monoclinic' changed to 'monoclinic'
according to '/home/saulius/struct/CIF-dictionaries/cif_core.dic'
dictionary named 'cif_core.dic' version 2.4.1 from 2010-06-29.

Automatic conversion script
Id: cif_fix_enum 1527 2010-12-29 10:47:43Z saulius 
;
_cod_database_code 4310315

loop_
_symmetry_equiv_pos_as_xyz
'x, y, z'
'-x, y+1/2, -z+1/2'
'-x, -y, -z'
'x, -y-1/2, z-1/2'

loop_
_atom_site_label
_atom_site_type_symbol
_atom_site_fract_x
_atom_site_fract_y
_atom_site_fract_z
_atom_site_U_iso_or_equiv
_atom_site_adp_type
_atom_site_occupancy
_atom_site_symmetry_multiplicity
_atom_site_calc_flag
_atom_site_refinement_flags
_atom_site_disorder_assembly
_atom_site_disorder_group
Cd1 Cd 0.35420(4) 0.17399(3) 0.80314(5) 0.03177(14) Uani 1 1 d . . .
Cd2 Cd 0.14874(4) 0.32681(3) 0.79955(5) 0.03217(15) Uani 1 1 d . . .
Br1 Br 0.41642(6) 0.12739(4) 0.59169(7) 0.0471(2) Uani 1 1 d . . .
Br2 Br 0.46244(8) 0.10588(5) 0.96181(8) 0.0696(3) Uani 1 1 d . . .
Br3 Br 0.08533(6) 0.37376(4) 0.58271(7) 0.0484(2) Uani 1 1 d . . .
Br4 Br 0.04865(7) 0.39669(5) 0.95447(8) 0.0603(3) Uani 1 1 d . . .
N1 N 0.3923(4) 0.2955(3) 0.7791(5) 0.0299(14) Uani 1 1 d . . .
N2 N 0.3178(4) 0.3521(3) 0.7743(5) 0.0317(14) Uani 1 1 d . . .
N3 N 0.4672(4) 0.4034(3) 0.7655(5) 0.0317(14) Uani 1 1 d . . .
N4 N 0.5464(4) 0.4560(3) 0.7527(6) 0.054(2) Uani 1 1 d . . .
H4A H 0.6088 0.4410 0.7479 0.065 Uiso 1 1 calc R . .
H4B H 0.5324 0.5031 0.7496 0.065 Uiso 1 1 calc R . .
N5 N 0.1853(4) 0.1486(3) 0.7708(5) 0.0345(15) Uani 1 1 d . . .
N6 N 0.1088(4) 0.2046(3) 0.7756(5) 0.0328(15) Uani 1 1 d . . .
N7 N 0.0349(4) 0.0964(3) 0.7641(5) 0.0359(15) Uani 1 1 d . . .
N8 N -0.0458(4) 0.0444(3) 0.7547(6) 0.055(2) Uani 1 1 d . . .
H8C H -0.1084 0.0596 0.7557 0.066 Uiso 1 1 calc R . .
H8D H -0.0327 -0.0026 0.7480 0.066 Uiso 1 1 calc R . .
O1 O 0.2542(3) 0.2482(2) 0.9653(4) 0.0395(12) Uani 1 1 d . . .
C1 C 0.4809(5) 0.3292(4) 0.7711(6) 0.0336(17) Uani 1 1 d . . .
C2 C 0.5801(5) 0.2911(4) 0.7706(8) 0.048(2) Uani 1 1 d . . .
H2A H 0.6189 0.3113 0.7051 0.058 Uiso 1 1 calc R . .
H2B H 0.5685 0.2382 0.7541 0.058 Uiso 1 1 calc R . .
C3 C 0.6443(8) 0.2984(7) 0.8878(10) 0.110(4) Uani 1 1 d U . .
H3A H 0.7080 0.2721 0.8805 0.165 Uiso 1 1 calc R . .
H3B H 0.6075 0.2772 0.9530 0.165 Uiso 1 1 calc R . .
H3C H 0.6579 0.3505 0.9041 0.165 Uiso 1 1 calc R . .
C4 C 0.3647(5) 0.4163(4) 0.7646(6) 0.0301(17) Uani 1 1 d . . .
C5 C 0.3145(6) 0.4928(4) 0.7551(9) 0.059(3) Uani 1 1 d . . .
H5A H 0.3533 0.5244 0.7021 0.071 Uiso 1 1 calc R . .
H5B H 0.2457 0.4874 0.7194 0.071 Uiso 1 1 calc R . .
C6 C 0.3088(7) 0.5297(5) 0.8744(11) 0.101(4) Uani 1 1 d . . .
H6A H 0.2764 0.5778 0.8645 0.152 Uiso 1 1 calc R . .
H6B H 0.3769 0.5363 0.9093 0.152 Uiso 1 1 calc R . .
H6C H 0.2696 0.4990 0.9268 0.152 Uiso 1 1 calc R . .
C7 C 0.1387(5) 0.0828(3) 0.7611(7) 0.0338(18) Uani 1 1 d . . .
C8 C 0.1860(6) 0.0102(4) 0.7507(9) 0.060(3) Uani 1 1 d . . .
H8A H 0.2531 0.0169 0.7176 0.072 Uiso 1 1 calc R . .
H8B H 0.1450 -0.0195 0.6935 0.072 Uiso 1 1 calc R . .
C9 C 0.1992(7) -0.0344(5) 0.8706(10) 0.100(4) Uani 1 1 d . . .
H9A H 0.2311 -0.0817 0.8553 0.150 Uiso 1 1 calc R . .
H9B H 0.1331 -0.0427 0.9033 0.150 Uiso 1 1 calc R . .
H9C H 0.2414 -0.0062 0.9275 0.150 Uiso 1 1 calc R . .
C10 C 0.0197(5) 0.1721(4) 0.7750(7) 0.0361(18) Uani 1 1 d . . .
C11 C -0.0814(5) 0.2087(4) 0.7767(8) 0.056(2) Uani 1 1 d . . .
H11A H -0.0737 0.2564 0.8181 0.067 Uiso 1 1 calc R . .
H11B H -0.1267 0.1777 0.8231 0.067 Uiso 1 1 calc R . .
C12 C -0.1320(7) 0.2223(5) 0.6524(9) 0.079(3) Uani 1 1 d . . .
H12A H -0.1973 0.2461 0.6611 0.119 Uiso 1 1 calc R . .
H12B H -0.1416 0.1753 0.6112 0.119 Uiso 1 1 calc R . .
H12C H -0.0889 0.2542 0.6064 0.119 Uiso 1 1 calc R . .

loop_
_atom_site_aniso_label
_atom_site_aniso_U_11
_atom_site_aniso_U_22
_atom_site_aniso_U_33
_atom_site_aniso_U_23
_atom_site_aniso_U_13
_atom_site_aniso_U_12
Cd1 0.0301(3) 0.0242(3) 0.0410(4) 0.0021(3) 0.0008(3) 0.0013(2)
Cd2 0.0295(3) 0.0246(3) 0.0427(4) -0.0019(3) 0.0052(3) 0.0008(2)
Br1 0.0586(5) 0.0448(5) 0.0383(5) 0.0009(4) 0.0065(4) 0.0171(4)
Br2 0.1037(7) 0.0584(6) 0.0451(6) 0.0020(5) -0.0170(5) 0.0364(5)
Br3 0.0585(5) 0.0474(5) 0.0391(5) 0.0008(4) -0.0001(4) 0.0130(4)
Br4 0.0827(6) 0.0536(5) 0.0460(6) -0.0030(4) 0.0187(5) 0.0248(5)
N1 0.026(3) 0.027(3) 0.036(4) 0.001(3) 0.003(3) 0.001(3)
N2 0.028(3) 0.025(3) 0.043(4) 0.005(3) 0.005(3) -0.001(3)
N3 0.033(3) 0.018(3) 0.045(4) 0.001(3) 0.007(3) -0.010(3)
N4 0.027(3) 0.035(4) 0.100(6) 0.003(4) 0.010(4) -0.014(3)
N5 0.028(3) 0.036(4) 0.040(4) -0.009(3) 0.003(3) -0.003(3)
N6 0.033(3) 0.022(3) 0.043(4) -0.008(3) -0.003(3) 0.000(3)
N7 0.030(3) 0.029(3) 0.049(4) -0.007(3) 0.009(3) -0.005(3)
N8 0.030(3) 0.027(4) 0.107(6) -0.005(3) 0.000(4) -0.011(3)
O1 0.034(3) 0.049(3) 0.036(3) 0.002(2) 0.003(2) -0.014(2)
C1 0.034(4) 0.037(4) 0.030(5) -0.008(4) 0.002(3) 0.008(4)
C2 0.023(4) 0.049(5) 0.072(7) 0.004(4) 0.011(4) -0.001(4)
C3 0.108(4) 0.112(4) 0.109(4) -0.001(2) 0.003(2) 0.005(2)
C4 0.029(4) 0.019(4) 0.043(5) 0.003(3) 0.002(4) 0.008(3)
C5 0.038(5) 0.041(5) 0.098(8) 0.002(5) 0.003(5) 0.002(4)
C6 0.097(8) 0.048(6) 0.156(12) -0.029(7) -0.015(8) 0.029(6)
C7 0.033(4) 0.016(4) 0.052(6) 0.003(3) 0.002(4) -0.004(3)
C8 0.043(5) 0.031(5) 0.106(8) -0.008(5) 0.013(5) 0.005(4)
C9 0.078(7) 0.073(7) 0.152(12) 0.037(7) 0.046(7) 0.020(6)
C10 0.024(4) 0.033(4) 0.051(5) 0.001(4) 0.001(3) -0.002(4)
C11 0.034(5) 0.049(5) 0.083(8) -0.019(5) -0.008(5) 0.007(4)
C12 0.071(6) 0.076(7) 0.089(9) 0.001(6) -0.016(6) 0.022(5)

loop_
_atom_type_symbol
_atom_type_description
_atom_type_scat_dispersion_real
_atom_type_scat_dispersion_imag
_atom_type_scat_source
C C 0.0033 0.0016 'International Tables Vol C Tables 4.2.6.8 and 6.1.1.4'
H H 0.0000 0.0000 'International Tables Vol C Tables 4.2.6.8 and 6.1.1.4'
N N 0.0061 0.0033 'International Tables Vol C Tables 4.2.6.8 and 6.1.1.4'
Br Br -0.2901 2.4595 'International Tables Vol C Tables 4.2.6.8 and 6.1.1.4'
Cd Cd -0.8075 1.2024 'International Tables Vol C Tables 4.2.6.8 and 6.1.1.4'
O O 0.0106 0.0060 'International Tables Vol C Tables 4.2.6.8 and 6.1.1.4'

loop_
_geom_angle_atom_site_label_1
_geom_angle_atom_site_label_2
_geom_angle_atom_site_label_3
_geom_angle
_geom_angle_site_symmetry_1
_geom_angle_site_symmetry_3
_geom_angle_publ_flag
N1 Cd1 N5 113.2(2) . . ?
N1 Cd1 Br2 115.35(15) . . ?
N5 Cd1 Br2 121.85(15) . . ?
N1 Cd1 O1 73.29(17) . . ?
N5 Cd1 O1 72.55(17) . . ?
Br2 Cd1 O1 92.65(11) . . ?
N1 Cd1 Br1 96.96(14) . . ?
N5 Cd1 Br1 97.47(15) . . ?
Br2 Cd1 Br1 106.38(5) . . ?
O1 Cd1 Br1 160.94(10) . . ?
N6 Cd2 N2 113.41(19) . . ?
N6 Cd2 Br4 115.65(15) . . ?
N2 Cd2 Br4 121.04(14) . . ?
N6 Cd2 Br3 97.91(15) . . ?
N2 Cd2 Br3 95.38(14) . . ?
Br4 Cd2 Br3 108.01(5) . . ?
N6 Cd2 O1 71.36(17) . . ?
N2 Cd2 O1 73.30(17) . . ?
Br4 Cd2 O1 93.39(11) . . ?
Br3 Cd2 O1 158.59(10) . . ?
C1 N1 N2 106.3(5) . . ?
C1 N1 Cd1 130.7(5) . . ?
N2 N1 Cd1 123.0(4) . . ?
C4 N2 N1 108.0(5) . . ?
C4 N2 Cd2 130.0(4) . . ?
N1 N2 Cd2 121.7(4) . . ?
C1 N3 C4 107.3(5) . . ?
C1 N3 N4 124.6(6) . . ?
C4 N3 N4 127.9(5) . . ?
N3 N4 H4A 120.0 . . ?
N3 N4 H4B 120.0 . . ?
H4A N4 H4B 120.0 . . ?
C7 N5 N6 107.8(5) . . ?
C7 N5 Cd1 129.1(4) . . ?
N6 N5 Cd1 122.5(4) . . ?
C10 N6 N5 108.5(5) . . ?
C10 N6 Cd2 129.5(5) . . ?
N5 N6 Cd2 121.8(4) . . ?
C10 N7 C7 108.8(5) . . ?
C10 N7 N8 123.1(5) . . ?
C7 N7 N8 128.1(5) . . ?
N7 N8 H8C 120.0 . . ?
N7 N8 H8D 120.0 . . ?
H8C N8 H8D 120.0 . . ?
Cd1 O1 Cd2 92.96(15) . . ?
N1 C1 N3 109.9(6) . . ?
N1 C1 C2 124.9(7) . . ?
N3 C1 C2 125.2(7) . . ?
C1 C2 C3 114.4(7) . . ?
C1 C2 H2A 108.7 . . ?
C3 C2 H2A 108.7 . . ?
C1 C2 H2B 108.7 . . ?
C3 C2 H2B 108.7 . . ?
H2A C2 H2B 107.6 . . ?
C2 C3 H3A 109.5 . . ?
C2 C3 H3B 109.5 . . ?
H3A C3 H3B 109.5 . . ?
C2 C3 H3C 109.5 . . ?
H3A C3 H3C 109.5 . . ?
H3B C3 H3C 109.5 . . ?
N2 C4 N3 108.4(5) . . ?
N2 C4 C5 126.4(6) . . ?
N3 C4 C5 125.2(6) . . ?
C6 C5 C4 112.1(8) . . ?
C6 C5 H5A 109.2 . . ?
C4 C5 H5A 109.2 . . ?
C6 C5 H5B 109.2 . . ?
C4 C5 H5B 109.2 . . ?
H5A C5 H5B 107.9 . . ?
C5 C6 H6A 109.5 . . ?
C5 C6 H6B 109.5 . . ?
H6A C6 H6B 109.5 . . ?
C5 C6 H6C 109.5 . . ?
H6A C6 H6C 109.5 . . ?
H6B C6 H6C 109.5 . . ?
N5 C7 N7 106.9(5) . . ?
N5 C7 C8 127.2(6) . . ?
N7 C7 C8 125.8(6) . . ?
C7 C8 C9 115.2(8) . . ?
C7 C8 H8A 108.5 . . ?
C9 C8 H8A 108.5 . . ?
C7 C8 H8B 108.5 . . ?
C9 C8 H8B 108.5 . . ?
H8A C8 H8B 107.5 . . ?
C8 C9 H9A 109.5 . . ?
C8 C9 H9B 109.5 . . ?
H9A C9 H9B 109.5 . . ?
C8 C9 H9C 109.5 . . ?
H9A C9 H9C 109.5 . . ?
H9B C9 H9C 109.5 . . ?
N6 C10 N7 107.9(6) . . ?
N6 C10 C11 127.1(7) . . ?
N7 C10 C11 124.8(6) . . ?
C10 C11 C12 114.5(7) . . ?
C10 C11 H11A 108.6 . . ?
C12 C11 H11A 108.6 . . ?
C10 C11 H11B 108.6 . . ?
C12 C11 H11B 108.6 . . ?
H11A C11 H11B 107.6 . . ?
C11 C12 H12A 109.5 . . ?
C11 C12 H12B 109.5 . . ?
H12A C12 H12B 109.5 . . ?
C11 C12 H12C 109.5 . . ?
H12A C12 H12C 109.5 . . ?
H12B C12 H12C 109.5 . . ?

loop_
_geom_bond_atom_site_label_1
_geom_bond_atom_site_label_2
_geom_bond_distance
_geom_bond_site_symmetry_2
_geom_bond_publ_flag
Cd1 N1 2.240(5) . ?
Cd1 N5 2.262(5) . ?
Cd1 Br2 2.5181(15) . ?
Cd1 O1 2.620(5) . ?
Cd1 Br1 2.6417(18) . ?
Cd2 N6 2.253(5) . ?
Cd2 N2 2.278(5) . ?
Cd2 Br4 2.5256(14) . ?
Cd2 Br3 2.6409(18) . ?
Cd2 O1 2.647(5) . ?
N1 C1 1.309(8) . ?
N1 N2 1.400(7) . ?
N2 C4 1.304(8) . ?
N3 C1 1.336(8) . ?
N3 C4 1.357(7) . ?
N3 N4 1.406(6) . ?
N4 H4A 0.8600 . ?
N4 H4B 0.8600 . ?
N5 C7 1.323(7) . ?
N5 N6 1.414(7) . ?
N6 C10 1.298(7) . ?
N7 C10 1.368(8) . ?
N7 C7 1.376(8) . ?
N7 N8 1.403(7) . ?
N8 H8C 0.8600 . ?
N8 H8D 0.8600 . ?
C1 C2 1.461(9) . ?
C2 C3 1.520(12) . ?
C2 H2A 0.9700 . ?
C2 H2B 0.9700 . ?
C3 H3A 0.9600 . ?
C3 H3B 0.9600 . ?
C3 H3C 0.9600 . ?
C4 C5 1.515(10) . ?
C5 C6 1.479(12) . ?
C5 H5A 0.9700 . ?
C5 H5B 0.9700 . ?
C6 H6A 0.9600 . ?
C6 H6B 0.9600 . ?
C6 H6C 0.9600 . ?
C7 C8 1.440(9) . ?
C8 C9 1.549(12) . ?
C8 H8A 0.9700 . ?
C8 H8B 0.9700 . ?
C9 H9A 0.9600 . ?
C9 H9B 0.9600 . ?
C9 H9C 0.9600 . ?
C10 C11 1.472(9) . ?
C11 C12 1.519(11) . ?
C11 H11A 0.9700 . ?
C11 H11B 0.9700 . ?
C12 H12A 0.9600 . ?
C12 H12B 0.9600 . ?
C12 H12C 0.9600 . ?

loop_
_geom_hbond_atom_site_label_D
_geom_hbond_atom_site_label_H
_geom_hbond_atom_site_label_A
_geom_hbond_distance_DH
_geom_hbond_distance_HA
_geom_hbond_distance_DA
_geom_hbond_angle_DHA
_geom_hbond_site_symmetry_A
N4 H4B Br1 0.86 2.89 3.530(6) 133.0 2_656
N4 H4B Br2 0.86 2.97 3.572(7) 128.4 2_656
N8 H8D Br3 0.86 2.99 3.582(6) 127.8 2_546
N8 H8D Br4 0.86 2.87 3.505(6) 132.0 2_546

loop_
_geom_torsion_atom_site_label_1
_geom_torsion_atom_site_label_2
_geom_torsion_atom_site_label_3
_geom_torsion_atom_site_label_4
_geom_torsion
_geom_torsion_site_symmetry_1
_geom_torsion_site_symmetry_2
_geom_torsion_site_symmetry_3
_geom_torsion_site_symmetry_4
_geom_torsion_publ_flag
N5 Cd1 N1 C1 -167.7(6) . . . . ?
Br2 Cd1 N1 C1 45.3(6) . . . . ?
O1 Cd1 N1 C1 130.2(6) . . . . ?
Br1 Cd1 N1 C1 -66.5(6) . . . . ?
N5 Cd1 N1 N2 14.8(5) . . . . ?
Br2 Cd1 N1 N2 -132.2(4) . . . . ?
O1 Cd1 N1 N2 -47.2(4) . . . . ?
Br1 Cd1 N1 N2 116.0(4) . . . . ?
C1 N1 N2 C4 -0.4(7) . . . . ?
Cd1 N1 N2 C4 177.6(4) . . . . ?
C1 N1 N2 Cd2 -175.0(4) . . . . ?
Cd1 N1 N2 Cd2 3.0(6) . . . . ?
N6 Cd2 N2 C4 169.2(6) . . . . ?
Br4 Cd2 N2 C4 -46.6(6) . . . . ?
Br3 Cd2 N2 C4 68.2(6) . . . . ?
O1 Cd2 N2 C4 -130.3(6) . . . . ?
N6 Cd2 N2 N1 -17.5(5) . . . . ?
Br4 Cd2 N2 N1 126.7(4) . . . . ?
Br3 Cd2 N2 N1 -118.5(4) . . . . ?
O1 Cd2 N2 N1 42.9(4) . . . . ?
N1 Cd1 N5 C7 169.9(6) . . . . ?
Br2 Cd1 N5 C7 -45.6(6) . . . . ?
O1 Cd1 N5 C7 -127.6(6) . . . . ?
Br1 Cd1 N5 C7 69.0(6) . . . . ?
N1 Cd1 N5 N6 -20.0(5) . . . . ?
Br2 Cd1 N5 N6 124.5(4) . . . . ?
O1 Cd1 N5 N6 42.5(4) . . . . ?
Br1 Cd1 N5 N6 -120.9(5) . . . . ?
C7 N5 N6 C10 3.1(7) . . . . ?
Cd1 N5 N6 C10 -168.8(5) . . . . ?
C7 N5 N6 Cd2 177.6(5) . . . . ?
Cd1 N5 N6 Cd2 5.7(7) . . . . ?
N2 Cd2 N6 C10 -174.4(6) . . . . ?
Br4 Cd2 N6 C10 39.3(7) . . . . ?
Br3 Cd2 N6 C10 -75.0(6) . . . . ?
O1 Cd2 N6 C10 124.0(6) . . . . ?
N2 Cd2 N6 N5 12.3(5) . . . . ?
Br4 Cd2 N6 N5 -133.9(4) . . . . ?
Br3 Cd2 N6 N5 111.7(4) . . . . ?
O1 Cd2 N6 N5 -49.2(4) . . . . ?
N1 Cd1 O1 Cd2 60.71(17) . . . . ?
N5 Cd1 O1 Cd2 -60.96(18) . . . . ?
Br2 Cd1 O1 Cd2 176.41(9) . . . . ?
Br1 Cd1 O1 Cd2 -0.5(4) . . . . ?
N6 Cd2 O1 Cd1 62.81(17) . . . . ?
N2 Cd2 O1 Cd1 -59.80(17) . . . . ?
Br4 Cd2 O1 Cd1 178.76(9) . . . . ?
Br3 Cd2 O1 Cd1 0.4(3) . . . . ?
N2 N1 C1 N3 2.0(7) . . . . ?
Cd1 N1 C1 N3 -175.8(4) . . . . ?
N2 N1 C1 C2 -179.0(7) . . . . ?
Cd1 N1 C1 C2 3.2(10) . . . . ?
C4 N3 C1 N1 -2.8(8) . . . . ?
N4 N3 C1 N1 -178.0(6) . . . . ?
C4 N3 C1 C2 178.2(7) . . . . ?
N4 N3 C1 C2 3.0(11) . . . . ?
N1 C1 C2 C3 -105.7(9) . . . . ?
N3 C1 C2 C3 73.2(10) . . . . ?
N1 N2 C4 N3 -1.2(7) . . . . ?
Cd2 N2 C4 N3 172.8(4) . . . . ?
N1 N2 C4 C5 179.3(7) . . . . ?
Cd2 N2 C4 C5 -6.7(11) . . . . ?
C1 N3 C4 N2 2.4(8) . . . . ?
N4 N3 C4 N2 177.5(6) . . . . ?
C1 N3 C4 C5 -178.1(7) . . . . ?
N4 N3 C4 C5 -3.1(11) . . . . ?
N2 C4 C5 C6 94.0(9) . . . . ?
N3 C4 C5 C6 -85.3(9) . . . . ?
N6 N5 C7 N7 -2.0(7) . . . . ?
Cd1 N5 C7 N7 169.2(4) . . . . ?
N6 N5 C7 C8 178.6(7) . . . . ?
Cd1 N5 C7 C8 -10.2(11) . . . . ?
C10 N7 C7 N5 0.4(8) . . . . ?
N8 N7 C7 N5 178.8(6) . . . . ?
C10 N7 C7 C8 179.8(8) . . . . ?
N8 N7 C7 C8 -1.8(11) . . . . ?
N5 C7 C8 C9 97.5(9) . . . . ?
N7 C7 C8 C9 -81.8(10) . . . . ?
N5 N6 C10 N7 -2.8(8) . . . . ?
Cd2 N6 C10 N7 -176.7(4) . . . . ?
N5 N6 C10 C11 -178.8(7) . . . . ?
Cd2 N6 C10 C11 7.3(11) . . . . ?
C7 N7 C10 N6 1.6(8) . . . . ?
N8 N7 C10 N6 -176.9(6) . . . . ?
C7 N7 C10 C11 177.6(7) . . . . ?
N8 N7 C10 C11 -0.9(11) . . . . ?
N6 C10 C11 C12 93.0(9) . . . . ?
N7 C10 C11 C12 -82.3(10) . . . . ?
